data_1575469
loop_
_publ_author_name
'Hakkarainen, Eetu'
'Lin, Hao-Cheng'
'Nechaev, Anton A.'
'Peshkov, Vsevolod A.'
'Eskelinen, Toni'
'Chang, Kai-Hsin'
'Liao, Tzu-Hao'
'Chen, Po-Yu'
'Koshevoy, Igor O.'
'Lin, Hao-Wu'
'Chou, Pi-Tai'
'Belyaev, Andrey'

_publ_section_title
;
 Metal-free pyridinium salts with strong room-temperature phosphorescence
 and microsecond radiative lifetime.
;
_journal_issue 37
_journal_name_full 'Chemical science'
_journal_page_first 17261
_journal_page_last 17267
_journal_paper_doi 10.1039/d5sc03813h
_journal_volume 16
_journal_year 2025
_chemical_absolute_configuration ad
_chemical_formula_moiety 'I, C13 H20 N O3'
_chemical_formula_sum 'C13 H20 I N O3'
_chemical_formula_weight 365.20
_space_group_crystal_system monoclinic
_space_group_IT_number 9
_space_group_name_Hall 'C -2yc'
_space_group_name_H-M_alt 'C 1 c 1'
_atom_sites_solution_hydrogens geom
_atom_sites_solution_primary iterative
_audit_creation_date 2024-11-04
_audit_creation_method
;
Olex2 1.5
(compiled 2021.07.19 svn.r715e62df for OlexSys, GUI svn.r6380)
;
_audit_update_record
;
2024-11-05 deposited with the CCDC.	2025-08-15 downloaded from the CCDC.
;
_cell_angle_alpha 90
_cell_angle_beta 92.256(2)
_cell_angle_gamma 90
_cell_formula_units_Z 4
_cell_length_a 8.5894(2)
_cell_length_b 16.0241(4)
_cell_length_c 10.5135(3)
_cell_measurement_reflns_used 5119
_cell_measurement_temperature 120.01(10)
_cell_measurement_theta_max 31.2750
_cell_measurement_theta_min 2.6910
_cell_volume 1445.93(6)
_computing_cell_refinement 'CrysAlisPro 1.171.42.80a (Rigaku OD, 2023)'
_computing_data_collection 'CrysAlisPro 1.171.42.80a (Rigaku OD, 2023)'
_computing_data_reduction 'CrysAlisPro 1.171.42.80a (Rigaku OD, 2023)'
_computing_molecular_graphics 'Olex2 1.5 (Dolomanov et al., 2009)'
_computing_publication_material 'Olex2 1.5 (Dolomanov et al., 2009)'
_computing_structure_refinement 'SHELXL 2019/3 (Sheldrick, 2015)'
_computing_structure_solution 'olex2.solve 1.5 (Bourhis et al., 2015)'
_diffrn_ambient_environment N~2~
_diffrn_ambient_temperature 120.01(10)
_diffrn_detector HPAD
_diffrn_detector_area_resol_mean 7.41
_diffrn_detector_type 'HyPix-Arc 100'
_diffrn_measured_fraction_theta_full 0.998
_diffrn_measured_fraction_theta_max 0.794
_diffrn_measurement_details
;
List of Runs (angles in degrees, time in seconds):

  # Type    Start    End  Width  t~exp~   \w     \q     \k     \f   Frames
#--------------------------------------------------------------------------
  1  \w    -36.00 -10.00   0.50    4.00    --    0.71 -78.00  85.00   52
  2  \w    -23.00  24.00   0.50    4.00    --    0.71 -99.00  30.00   94
  3  \w    -11.00  30.00   0.50    4.00    --    0.71 -99.00-150.00   82
  4  \w    -18.00  28.00   0.50    4.00    --    0.71 -99.00  60.00   92
  5  \w    -13.00  30.00   0.50    4.00    --    0.71 -99.00 -90.00   86
;
_diffrn_measurement_device 'four-circle diffractometer'
_diffrn_measurement_device_type 'SuperNova, Dualflex, HyPix-Arc 100'
_diffrn_measurement_method '\w scans'
_diffrn_measurement_specimen_support 'MiTeGen micromount'
_diffrn_orient_matrix_type 'CrysAlisPro convention (1999,Acta A55,543-557)'
_diffrn_orient_matrix_UB_11 -0.0273143000
_diffrn_orient_matrix_UB_12 0.0316254000
_diffrn_orient_matrix_UB_13 -0.0425541000
_diffrn_orient_matrix_UB_21 -0.0737343000
_diffrn_orient_matrix_UB_22 -0.0198735000
_diffrn_orient_matrix_UB_23 -0.0051770000
_diffrn_orient_matrix_UB_31 -0.0253490000
_diffrn_orient_matrix_UB_32 0.0237575000
_diffrn_orient_matrix_UB_33 0.0521872000
_diffrn_radiation_monochromator 'multilayer optics'
_diffrn_radiation_probe x-ray
_diffrn_radiation_type 'Mo K\a'
_diffrn_radiation_wavelength 0.71073
_diffrn_reflns_av_R_equivalents 0.0238
_diffrn_reflns_av_unetI/netI 0.0306
_diffrn_reflns_Laue_measured_fraction_full 0.998
_diffrn_reflns_Laue_measured_fraction_max 0.794
_diffrn_reflns_limit_h_max 11
_diffrn_reflns_limit_h_min -12
_diffrn_reflns_limit_k_max 21
_diffrn_reflns_limit_k_min -22
_diffrn_reflns_limit_l_max 14
_diffrn_reflns_limit_l_min -14
_diffrn_reflns_number 6163
_diffrn_reflns_point_group_measured_fraction_full 0.823
_diffrn_reflns_point_group_measured_fraction_max 0.607
_diffrn_reflns_theta_full 25.242
_diffrn_reflns_theta_max 31.422
_diffrn_reflns_theta_min 2.692
_diffrn_source 'micro-focus sealed X-ray tube'
_diffrn_source_current 1.4
_diffrn_source_power 0.07
_diffrn_source_type 'SuperNova (Mo) X-ray Source'
_diffrn_source_voltage 50.0
_exptl_absorpt_coefficient_mu 2.216
_exptl_absorpt_correction_T_max 1.00000
_exptl_absorpt_correction_T_min 1.00000
_exptl_absorpt_correction_type sphere
_exptl_absorpt_process_details
;
CrysAlisPro 1.171.42.80a (Rigaku Oxford Diffraction, 2023)
Spherical absorption correction
using equivalent radius and absorption coefficient.
Empirical absorption correction using spherical harmonics,
implemented in SCALE3 ABSPACK scaling algorithm.
;
_exptl_crystal_colour 'clear light yellow'
_exptl_crystal_colour_lustre clear
_exptl_crystal_colour_modifier light
_exptl_crystal_colour_primary yellow
_exptl_crystal_density_diffrn 1.678
_exptl_crystal_description block
_exptl_crystal_F_000 728
_exptl_crystal_size_max 0.101
_exptl_crystal_size_mid 0.099
_exptl_crystal_size_min 0.076
_exptl_crystal_size_rad 0.400
_refine_diff_density_max 0.358
_refine_diff_density_min -0.334
_refine_diff_density_rms 0.067
_refine_ls_abs_structure_details
;
 Flack x determined using 949 quotients [(I+)-(I-)]/[(I+)+(I-)]
 (Parsons, Flack and Wagner, Acta Cryst. B69 (2013) 249-259).
;
_refine_ls_abs_structure_Flack -0.027(18)
_refine_ls_extinction_method none
_refine_ls_goodness_of_fit_ref 1.043
_refine_ls_hydrogen_treatment constr
_refine_ls_matrix_type full
_refine_ls_number_parameters 168
_refine_ls_number_reflns 2913
_refine_ls_number_restraints 2
_refine_ls_restrained_S_all 1.042
_refine_ls_R_factor_all 0.0188
_refine_ls_R_factor_gt 0.0181
_refine_ls_shift/su_max 0.002
_refine_ls_shift/su_mean 0.000
_refine_ls_structure_factor_coef Fsqd
_refine_ls_weighting_details 'w=1/[\s^2^(Fo^2^)+(0.0185P)^2^] where P=(Fo^2^+2Fc^2^)/3'
_refine_ls_weighting_scheme calc
_refine_ls_wR_factor_gt 0.0414
_refine_ls_wR_factor_ref 0.0419
_reflns_Friedel_coverage 0.525
_reflns_Friedel_fraction_full 0.647
_reflns_Friedel_fraction_max 0.419
_reflns_number_gt 2834
_reflns_number_total 2913
_reflns_threshold_expression 'I > 2\s(I)'
_cod_data_source_file d5sc03813h2.cif
_cod_data_source_block 2
_cod_depositor_comments 'Adding full bibliography for 1575468--1575476.cif.'
_cod_database_code 1575469
_shelx_shelxl_version_number 2019/3
_chemical_oxdiff_formula C13H20INO3
_chemical_oxdiff_usercomment 'gp vd, rt, dcm-et2o'
_shelx_space_group_comment
;
The symmetry employed for this shelxl refinement is uniquely defined
by the following loop, which should always be used as a source of
symmetry information in preference to the above space-group names.
They are only intended as comments.
;
_shelx_estimated_absorpt_t_max 0.850
_shelx_estimated_absorpt_t_min 0.807
_olex2_refinement_description
;
1. Fixed Uiso
 At 1.2 times of:
  All C(H) groups, All C(H,H) groups
 At 1.5 times of:
  All C(H,H,H) groups, All O(H) groups
2.a Secondary CH2 refined with riding coordinates:
 C7(H7A,H7B), C8(H8A,H8B), C12(H12A,H12B)
2.b Aromatic/amide H refined with riding coordinates:
 C1(H1A)
2.c Idealised Me refined as rotating group:
 C6(H6A,H6B,H6C), C10(H10A,H10B,H10C), C11(H11A,H11B,H11C), C13(H13A,H13B,H13C)
2.d Idealised tetrahedral OH refined as rotating group:
 O1(H1)
;
_olex2_submission_special_instructions 'No special instructions were received'
_oxdiff_exptl_absorpt_empirical_details
;
Empirical correction (ABSPACK) includes:
- Absorption correction using spherical harmonics
- Frame scaling
;
_oxdiff_exptl_absorpt_empirical_full_max 1.128
_oxdiff_exptl_absorpt_empirical_full_min 0.926

loop_
_space_group_symop_operation_xyz
'x, y, z'
'x, -y, z+1/2'
'x+1/2, y+1/2, z'
'x+1/2, -y+1/2, z+1/2'

loop_
_atom_site_label
_atom_site_type_symbol
_atom_site_fract_x
_atom_site_fract_y
_atom_site_fract_z
_atom_site_U_iso_or_equiv
_atom_site_adp_type
_atom_site_occupancy
_atom_site_site_symmetry_order
_atom_site_calc_flag
_atom_site_refinement_flags_posn
_atom_site_refinement_flags_adp
_atom_site_refinement_flags_occupancy
_atom_site_disorder_assembly
_atom_site_disorder_group
I1 I 0.64388(3) 0.85664(2) 0.56211(3) 0.01804(6) Uani 1 1 d . . . . .
O1 O 0.1940(3) 0.57654(16) 0.5442(3) 0.0215(5) Uani 1 1 d . . . . .
H1 H 0.159250 0.530378 0.568144 0.032 Uiso 1 1 calc R U . . .
O2 O 0.8060(3) 0.59559(17) 0.5963(2) 0.0142(5) Uani 1 1 d . . . . .
O3 O 0.6510(3) 0.49391(14) 0.6865(2) 0.0165(5) Uani 1 1 d . . . . .
N1 N 0.6115(3) 0.68824(17) 0.3263(3) 0.0132(5) Uani 1 1 d . . . . .
C1 C 0.4648(4) 0.6583(2) 0.3342(3) 0.0155(6) Uani 1 1 d . . . . .
H1A H 0.386955 0.675742 0.273272 0.019 Uiso 1 1 calc R U . . .
C2 C 0.4254(4) 0.6036(2) 0.4273(3) 0.0150(6) Uani 1 1 d . . . . .
C3 C 0.5392(4) 0.5810(2) 0.5208(3) 0.0141(7) Uani 1 1 d . . . . .
C4 C 0.6885(3) 0.6134(2) 0.5107(3) 0.0125(6) Uani 1 1 d . . . . .
C5 C 0.7276(4) 0.6658(2) 0.4091(3) 0.0130(6) Uani 1 1 d . . . . .
C6 C 0.8901(3) 0.6959(2) 0.3947(3) 0.0164(6) Uani 1 1 d . . . . .
H6A H 0.921690 0.685098 0.307637 0.025 Uiso 1 1 calc R U . . .
H6B H 0.960282 0.666324 0.455025 0.025 Uiso 1 1 calc R U . . .
H6C H 0.895096 0.755930 0.411870 0.025 Uiso 1 1 calc R U . . .
C7 C 0.2637(4) 0.5666(2) 0.4242(3) 0.0195(7) Uani 1 1 d . . . . .
H7A H 0.198324 0.594488 0.357120 0.023 Uiso 1 1 calc R U . . .
H7B H 0.269332 0.506520 0.402956 0.023 Uiso 1 1 calc R U . . .
C8 C 0.5082(4) 0.5225(2) 0.6287(3) 0.0176(6) Uani 1 1 d . . . . .
H8A H 0.446617 0.551591 0.692839 0.021 Uiso 1 1 calc R U . . .
H8B H 0.446674 0.474182 0.596252 0.021 Uiso 1 1 calc R U . . .
C9 C 0.7581(4) 0.5592(2) 0.7154(3) 0.0153(6) Uani 1 1 d . . . . .
C10 C 0.6897(5) 0.6277(2) 0.7966(4) 0.0224(7) Uani 1 1 d . . . . .
H10A H 0.773184 0.664885 0.827954 0.034 Uiso 1 1 calc R U . . .
H10B H 0.638664 0.602467 0.869016 0.034 Uiso 1 1 calc R U . . .
H10C H 0.613077 0.659682 0.745193 0.034 Uiso 1 1 calc R U . . .
C11 C 0.9017(4) 0.5196(2) 0.7750(3) 0.0195(7) Uani 1 1 d . . . . .
H11A H 0.934345 0.472969 0.721990 0.029 Uiso 1 1 calc R U . . .
H11B H 0.878991 0.498996 0.860047 0.029 Uiso 1 1 calc R U . . .
H11C H 0.985535 0.561067 0.781896 0.029 Uiso 1 1 calc R U . . .
C12 C 0.6401(4) 0.7497(2) 0.2229(3) 0.0168(6) Uani 1 1 d . . . . .
H12A H 0.726355 0.787348 0.250529 0.020 Uiso 1 1 calc R U . . .
H12B H 0.545611 0.784084 0.207138 0.020 Uiso 1 1 calc R U . . .
C13 C 0.6813(4) 0.7064(2) 0.1010(3) 0.0192(7) Uani 1 1 d . . . . .
H13A H 0.702990 0.748264 0.036115 0.029 Uiso 1 1 calc R U . . .
H13B H 0.593847 0.671328 0.071088 0.029 Uiso 1 1 calc R U . . .
H13C H 0.773782 0.671513 0.116786 0.029 Uiso 1 1 calc R U . . .

loop_
_atom_site_aniso_label
_atom_site_aniso_U_11
_atom_site_aniso_U_22
_atom_site_aniso_U_33
_atom_site_aniso_U_23
_atom_site_aniso_U_13
_atom_site_aniso_U_12
I1 0.01960(9) 0.01743(9) 0.01701(9) -0.00273(13) -0.00036(6) 0.00070(12)
O1 0.0168(11) 0.0221(12) 0.0262(13) 0.0035(10) 0.0067(9) -0.0015(10)
O2 0.0112(11) 0.0185(13) 0.0129(12) 0.0027(9) -0.0003(9) -0.0017(10)
O3 0.0158(10) 0.0147(11) 0.0188(12) 0.0029(9) -0.0012(9) -0.0009(9)
N1 0.0145(12) 0.0123(14) 0.0130(13) -0.0012(10) 0.0019(10) 0.0005(10)
C1 0.0149(15) 0.0183(16) 0.0133(16) -0.0015(12) -0.0015(11) 0.0022(12)
C2 0.0140(14) 0.0152(15) 0.0159(16) -0.0020(12) 0.0028(11) 0.0004(12)
C3 0.0132(16) 0.0143(17) 0.0147(16) -0.0023(12) 0.0024(13) 0.0020(13)
C4 0.0136(14) 0.0113(14) 0.0125(15) 0.0000(12) 0.0001(11) 0.0019(11)
C5 0.0147(14) 0.0124(14) 0.0121(15) -0.0026(12) 0.0011(11) -0.0002(12)
C6 0.0130(14) 0.0205(16) 0.0157(16) -0.0005(12) 0.0016(11) -0.0024(12)
C7 0.0126(14) 0.0253(18) 0.0206(17) 0.0024(14) 0.0009(12) -0.0025(13)
C8 0.0150(14) 0.0198(17) 0.0179(17) 0.0038(13) 0.0006(12) -0.0018(13)
C9 0.0174(14) 0.0166(16) 0.0118(15) 0.0013(12) 0.0002(11) -0.0028(12)
C10 0.0285(19) 0.0222(18) 0.0167(18) -0.0040(14) 0.0037(14) -0.0013(15)
C11 0.0195(15) 0.0198(17) 0.0189(17) 0.0043(14) -0.0025(12) -0.0004(13)
C12 0.0188(15) 0.0170(16) 0.0147(16) 0.0037(12) 0.0021(12) 0.0015(13)
C13 0.0238(16) 0.0222(16) 0.0116(15) 0.0021(13) 0.0018(11) 0.0042(14)

loop_
_atom_type_symbol
_atom_type_description
_atom_type_scat_dispersion_real
_atom_type_scat_dispersion_imag
_atom_type_scat_source
C C 0.0033 0.0016 'International Tables Vol C Tables 4.2.6.8 and 6.1.1.4'
H H 0.0000 0.0000 'International Tables Vol C Tables 4.2.6.8 and 6.1.1.4'
I I -0.4742 1.8119 'International Tables Vol C Tables 4.2.6.8 and 6.1.1.4'
N N 0.0061 0.0033 'International Tables Vol C Tables 4.2.6.8 and 6.1.1.4'
O O 0.0106 0.0060 'International Tables Vol C Tables 4.2.6.8 and 6.1.1.4'

loop_
_geom_angle_atom_site_label_1
_geom_angle_atom_site_label_2
_geom_angle_atom_site_label_3
_geom_angle
_geom_angle_site_symmetry_1
_geom_angle_site_symmetry_3
_geom_angle_publ_flag
C7 O1 H1 109.5 . . ?
C4 O2 C9 115.3(2) . . ?
C9 O3 C8 113.3(2) . . ?
C1 N1 C12 117.3(3) . . ?
C5 N1 C1 122.2(3) . . ?
C5 N1 C12 120.4(3) . . ?
N1 C1 H1A 119.0 . . ?
N1 C1 C2 121.9(3) . . ?
C2 C1 H1A 119.0 . . ?
C1 C2 C3 118.8(3) . . ?
C1 C2 C7 119.3(3) . . ?
C3 C2 C7 121.9(3) . . ?
C2 C3 C8 123.3(3) . . ?
C4 C3 C2 117.9(3) . . ?
C4 C3 C8 118.7(3) . . ?
O2 C4 C3 122.4(3) . . ?
O2 C4 C5 115.8(3) . . ?
C3 C4 C5 121.8(3) . . ?
N1 C5 C4 117.1(3) . . ?
N1 C5 C6 121.4(3) . . ?
C4 C5 C6 121.4(3) . . ?
C5 C6 H6A 109.5 . . ?
C5 C6 H6B 109.5 . . ?
C5 C6 H6C 109.5 . . ?
H6A C6 H6B 109.5 . . ?
H6A C6 H6C 109.5 . . ?
H6B C6 H6C 109.5 . . ?
O1 C7 C2 110.8(3) . . ?
O1 C7 H7A 109.5 . . ?
O1 C7 H7B 109.5 . . ?
C2 C7 H7A 109.5 . . ?
C2 C7 H7B 109.5 . . ?
H7A C7 H7B 108.1 . . ?
O3 C8 C3 110.4(3) . . ?
O3 C8 H8A 109.6 . . ?
O3 C8 H8B 109.6 . . ?
C3 C8 H8A 109.6 . . ?
C3 C8 H8B 109.6 . . ?
H8A C8 H8B 108.1 . . ?
O2 C9 C10 108.8(3) . . ?
O2 C9 C11 105.8(3) . . ?
O3 C9 O2 108.3(3) . . ?
O3 C9 C10 112.9(3) . . ?
O3 C9 C11 107.0(3) . . ?
C11 C9 C10 113.5(3) . . ?
C9 C10 H10A 109.5 . . ?
C9 C10 H10B 109.5 . . ?
C9 C10 H10C 109.5 . . ?
H10A C10 H10B 109.5 . . ?
H10A C10 H10C 109.5 . . ?
H10B C10 H10C 109.5 . . ?
C9 C11 H11A 109.5 . . ?
C9 C11 H11B 109.5 . . ?
C9 C11 H11C 109.5 . . ?
H11A C11 H11B 109.5 . . ?
H11A C11 H11C 109.5 . . ?
H11B C11 H11C 109.5 . . ?
N1 C12 H12A 109.3 . . ?
N1 C12 H12B 109.3 . . ?
N1 C12 C13 111.4(3) . . ?
H12A C12 H12B 108.0 . . ?
C13 C12 H12A 109.3 . . ?
C13 C12 H12B 109.3 . . ?
C12 C13 H13A 109.5 . . ?
C12 C13 H13B 109.5 . . ?
C12 C13 H13C 109.5 . . ?
H13A C13 H13B 109.5 . . ?
H13A C13 H13C 109.5 . . ?
H13B C13 H13C 109.5 . . ?

loop_
_geom_bond_atom_site_label_1
_geom_bond_atom_site_label_2
_geom_bond_distance
_geom_bond_site_symmetry_2
_geom_bond_publ_flag
O1 H1 0.8400 . ?
O1 C7 1.427(4) . ?
O2 C4 1.356(4) . ?
O2 C9 1.455(4) . ?
O3 C8 1.423(4) . ?
O3 C9 1.419(4) . ?
N1 C1 1.354(4) . ?
N1 C5 1.347(4) . ?
N1 C12 1.494(4) . ?
C1 H1A 0.9500 . ?
C1 C2 1.365(5) . ?
C2 C3 1.406(5) . ?
C2 C7 1.510(4) . ?
C3 C4 1.392(5) . ?
C3 C8 1.504(5) . ?
C4 C5 1.411(4) . ?
C5 C6 1.489(4) . ?
C6 H6A 0.9800 . ?
C6 H6B 0.9800 . ?
C6 H6C 0.9800 . ?
C7 H7A 0.9900 . ?
C7 H7B 0.9900 . ?
C8 H8A 0.9900 . ?
C8 H8B 0.9900 . ?
C9 C10 1.522(5) . ?
C9 C11 1.502(5) . ?
C10 H10A 0.9800 . ?
C10 H10B 0.9800 . ?
C10 H10C 0.9800 . ?
C11 H11A 0.9800 . ?
C11 H11B 0.9800 . ?
C11 H11C 0.9800 . ?
C12 H12A 0.9900 . ?
C12 H12B 0.9900 . ?
C12 C13 1.511(5) . ?
C13 H13A 0.9800 . ?
C13 H13B 0.9800 . ?
C13 H13C 0.9800 . ?

loop_
_geom_torsion_atom_site_label_1
_geom_torsion_atom_site_label_2
_geom_torsion_atom_site_label_3
_geom_torsion_atom_site_label_4
_geom_torsion
_geom_torsion_site_symmetry_1
_geom_torsion_site_symmetry_2
_geom_torsion_site_symmetry_3
_geom_torsion_site_symmetry_4
_geom_torsion_publ_flag
O2 C4 C5 N1 -176.5(3) . . . . ?
O2 C4 C5 C6 2.9(4) . . . . ?
N1 C1 C2 C3 2.9(5) . . . . ?
N1 C1 C2 C7 -174.6(3) . . . . ?
C1 N1 C5 C4 -4.0(4) . . . . ?
C1 N1 C5 C6 176.6(3) . . . . ?
C1 N1 C12 C13 -88.0(3) . . . . ?
C1 C2 C3 C4 -2.3(5) . . . . ?
C1 C2 C3 C8 179.0(3) . . . . ?
C1 C2 C7 O1 -129.0(3) . . . . ?
C2 C3 C4 O2 179.7(3) . . . . ?
C2 C3 C4 C5 -1.4(5) . . . . ?
C2 C3 C8 O3 164.3(3) . . . . ?
C3 C2 C7 O1 53.5(4) . . . . ?
C3 C4 C5 N1 4.5(5) . . . . ?
C3 C4 C5 C6 -176.1(3) . . . . ?
C4 O2 C9 O3 47.4(4) . . . . ?
C4 O2 C9 C10 -75.8(3) . . . . ?
C4 O2 C9 C11 161.9(3) . . . . ?
C4 C3 C8 O3 -14.3(4) . . . . ?
C5 N1 C1 C2 0.3(5) . . . . ?
C5 N1 C12 C13 93.5(4) . . . . ?
C7 C2 C3 C4 175.2(3) . . . . ?
C7 C2 C3 C8 -3.5(5) . . . . ?
C8 O3 C9 O2 -66.1(3) . . . . ?
C8 O3 C9 C10 54.5(4) . . . . ?
C8 O3 C9 C11 -179.9(3) . . . . ?
C8 C3 C4 O2 -1.6(5) . . . . ?
C8 C3 C4 C5 177.3(3) . . . . ?
C9 O2 C4 C3 -15.4(4) . . . . ?
C9 O2 C4 C5 165.6(3) . . . . ?
C9 O3 C8 C3 48.7(4) . . . . ?
C12 N1 C1 C2 -178.2(3) . . . . ?
C12 N1 C5 C4 174.5(3) . . . . ?
C12 N1 C5 C6 -4.9(4) . . . . ?
